data_7008218
loop_
_publ_author_name
'Bould, Jonathan'
'Kilner, Colin A.'
'Kennedy, John D.'

_publ_section_title
;
 The capture of dioxygen, carbon monoxide and sulfur dioxide by
 [(PMe2Ph)4Pt2B10H10].
;
_journal_issue 9
_journal_name_full 'Dalton transactions (Cambridge, England : 2003)'
_journal_page_first 1574
_journal_page_last 1582
_journal_paper_doi 10.1039/b419243e
_journal_year 2005
_chemical_formula_moiety 'C32 H54 B10 O2 P4 Pt2'
_chemical_formula_sum 'C32 H54 B10 O2 P4 Pt2'
_chemical_formula_weight 1092.91
_chemical_name_systematic
;
?
;
_space_group_IT_number 14
_symmetry_cell_setting monoclinic
_symmetry_space_group_name_Hall '-P 2ybc'
_symmetry_space_group_name_H-M 'P 1 21/c 1'
_atom_sites_solution_hydrogens geom
_atom_sites_solution_primary direct
_atom_sites_solution_secondary difmap
_audit_creation_method SHELXL-97
_cell_angle_alpha 90.00
_cell_angle_beta 97.6300(10)
_cell_angle_gamma 90.00
_cell_formula_units_Z 4
_cell_length_a 11.16130(10)
_cell_length_b 28.0289(4)
_cell_length_c 16.3931(2)
_cell_measurement_temperature 150(2)
_cell_volume 5082.99(11)
_computing_cell_refinement
;
DENZO-SMN and COLLECT (Otwinowski & Minor, 1996)
;
_computing_data_collection
;
DENZO-SMN and COLLECT (Otwinowski & Minor, 1996)
;
_computing_data_reduction
;
DENZO-SMN and COLLECT (Otwinowski & Minor, 1996)
;
_computing_molecular_graphics
;
ORTEP3 for Windows (Farrugia, 1997)
XSeed (Barbour, 2001)
;
_computing_publication_material
;
'enCIFer (CCDC, 2002)'
;
_computing_structure_refinement
;
SHELXS-97 (Sheldrick, 1986)
;
_computing_structure_solution
;
SHELXS-97 (Sheldrick, 1986)
;
_diffrn_ambient_temperature 150(2)
_diffrn_measured_fraction_theta_full 0.994
_diffrn_measured_fraction_theta_max 0.994
_diffrn_measurement_device_type 'Nonius KappaCCD'
_diffrn_measurement_method
;
Detector set at 30mm from sample with different 2theta offsets
1 degree phi exposures for chi=0 degree settings
1 degree omega exposures for chi=90 degree settings
;
_diffrn_radiation_collimation miracol
_diffrn_radiation_detector 'CCD plate'
_diffrn_radiation_monochromator graphite
_diffrn_radiation_source 'Fine-focus Sealed tube'
_diffrn_radiation_type MoK\a
_diffrn_radiation_wavelength 0.71073
_diffrn_reflns_av_R_equivalents 0.1030
_diffrn_reflns_av_sigmaI/netI 0.0770
_diffrn_reflns_limit_h_max 13
_diffrn_reflns_limit_h_min -13
_diffrn_reflns_limit_k_max 34
_diffrn_reflns_limit_k_min -34
_diffrn_reflns_limit_l_max 20
_diffrn_reflns_limit_l_min -20
_diffrn_reflns_number 33449
_diffrn_reflns_theta_full 26.00
_diffrn_reflns_theta_max 26.00
_diffrn_reflns_theta_min 2.51
_exptl_absorpt_coefficient_mu 5.648
_exptl_absorpt_correction_T_max 0.6020
_exptl_absorpt_correction_T_min 0.1537
_exptl_absorpt_correction_type multi-scan
_exptl_absorpt_process_details
;
Using multiple and symmetry-related data measurements via the program SORTAV
See R.H. Blessing, Acta Cryst (1995), A51, 33-38
;
_exptl_crystal_colour Red
_exptl_crystal_density_diffrn 1.428
_exptl_crystal_density_method 'not measured'
_exptl_crystal_description prism
_exptl_crystal_F_000 2112
_exptl_crystal_size_max 0.53
_exptl_crystal_size_mid 0.17
_exptl_crystal_size_min 0.10
_refine_diff_density_max 2.048
_refine_diff_density_min -2.058
_refine_diff_density_rms 0.238
_refine_ls_extinction_method none
_refine_ls_goodness_of_fit_ref 1.011
_refine_ls_hydrogen_treatment mixed
_refine_ls_matrix_type full
_refine_ls_number_parameters 459
_refine_ls_number_reflns 9930
_refine_ls_number_restraints 0
_refine_ls_restrained_S_all 1.011
_refine_ls_R_factor_all 0.0548
_refine_ls_R_factor_gt 0.0435
_refine_ls_shift/su_max 0.000
_refine_ls_shift/su_mean 0.000
_refine_ls_structure_factor_coef Fsqd
_refine_ls_weighting_details 'w=1/[\s^2^(Fo^2^)+(0.0664P)^2^+0.0000P] where P=(Fo^2^+2Fc^2^)/3'
_refine_ls_weighting_scheme calc
_refine_ls_wR_factor_gt 0.1125
_refine_ls_wR_factor_ref 0.1166
_reflns_number_gt 7989
_reflns_number_total 9930
_reflns_threshold_expression >2sigma(I)
_cod_data_source_file b419243e.txt
_cod_data_source_block jbpt2b10
_cod_original_sg_symbol_H-M P21/c
_cod_database_code 7008218

loop_
_symmetry_equiv_pos_as_xyz
'x, y, z'
'-x, y+1/2, -z+1/2'
'-x, -y, -z'
'x, -y-1/2, z-1/2'

loop_
_atom_site_label
_atom_site_type_symbol
_atom_site_fract_x
_atom_site_fract_y
_atom_site_fract_z
_atom_site_U_iso_or_equiv
_atom_site_adp_type
_atom_site_occupancy
_atom_site_symmetry_multiplicity
_atom_site_calc_flag
_atom_site_refinement_flags
_atom_site_disorder_assembly
_atom_site_disorder_group
Pt1 Pt 0.209649(19) 0.114542(8) 0.217259(13) 0.01871(9) Uani 1 1 d . . .
Pt2 Pt 0.033517(19) 0.181176(8) 0.218877(13) 0.01851(9) Uani 1 1 d . . .
P11 P 0.34261(14) 0.09982(6) 0.12014(10) 0.0234(4) Uani 1 1 d . . .
P12 P 0.15907(15) 0.03443(6) 0.24692(10) 0.0259(4) Uani 1 1 d . . .
P21 P -0.00400(14) 0.22221(6) 0.09023(10) 0.0241(4) Uani 1 1 d . . .
P22 P -0.16322(14) 0.18503(6) 0.25451(10) 0.0237(4) Uani 1 1 d . . .
O1 O 0.0670(4) 0.09733(16) 0.1212(3) 0.0290(11) Uani 1 1 d . . .
O2 O -0.0361(4) 0.12425(15) 0.1382(3) 0.0269(10) Uani 1 1 d . . .
C30 C 0.4099(6) 0.1493(2) 0.0734(4) 0.0294(15) Uani 1 1 d . . .
H30A H 0.4479 0.1708 0.1164 0.044 Uiso 1 1 calc R . .
H30B H 0.3473 0.1666 0.0375 0.044 Uiso 1 1 calc R . .
H30C H 0.4712 0.1375 0.0408 0.044 Uiso 1 1 calc R . .
C31 C 0.2721(6) 0.0682(2) 0.0293(4) 0.0278(15) Uani 1 1 d . . .
H31A H 0.3178 0.0743 -0.0167 0.042 Uiso 1 1 calc R . .
H31B H 0.1888 0.0794 0.0150 0.042 Uiso 1 1 calc R . .
H31C H 0.2718 0.0339 0.0408 0.042 Uiso 1 1 calc R . .
C32 C 0.4737(6) 0.0647(2) 0.1595(4) 0.0275(15) Uani 1 1 d . . .
C33 C 0.5056(6) 0.0580(2) 0.2446(4) 0.0304(16) Uani 1 1 d . . .
H33 H 0.4577 0.0723 0.2817 0.036 Uiso 1 1 calc R . .
C34 C 0.6058(6) 0.0309(2) 0.2758(5) 0.0346(17) Uani 1 1 d . . .
H34 H 0.6241 0.0260 0.3334 0.042 Uiso 1 1 calc R . .
C35 C 0.6790(6) 0.0111(3) 0.2225(5) 0.0387(18) Uani 1 1 d . . .
H35 H 0.7490 -0.0066 0.2435 0.046 Uiso 1 1 calc R . .
C36 C 0.6483(6) 0.0174(3) 0.1359(5) 0.0428(19) Uani 1 1 d . . .
H36 H 0.6964 0.0035 0.0986 0.051 Uiso 1 1 calc R . .
C37 C 0.5488(6) 0.0437(3) 0.1077(4) 0.0368(17) Uani 1 1 d . . .
H37 H 0.5295 0.0481 0.0499 0.044 Uiso 1 1 calc R . .
C38 C 0.0016(6) 0.0270(3) 0.2574(5) 0.0401(18) Uani 1 1 d . . .
H38A H -0.0476 0.0457 0.2149 0.060 Uiso 1 1 calc R . .
H38B H -0.0130 0.0381 0.3119 0.060 Uiso 1 1 calc R . .
H38C H -0.0202 -0.0068 0.2510 0.060 Uiso 1 1 calc R . .
C39 C 0.2336(8) 0.0056(3) 0.3380(4) 0.048(2) Uani 1 1 d . . .
H39A H 0.2183 -0.0288 0.3344 0.073 Uiso 1 1 calc R . .
H39B H 0.2022 0.0185 0.3866 0.073 Uiso 1 1 calc R . .
H39C H 0.3208 0.0115 0.3427 0.073 Uiso 1 1 calc R . .
C40 C 0.1807(6) -0.0077(2) 0.1669(4) 0.0265(14) Uani 1 1 d . . .
C41 C 0.0835(6) -0.0192(2) 0.1052(4) 0.0314(16) Uani 1 1 d . . .
H41 H 0.0056 -0.0059 0.1074 0.038 Uiso 1 1 calc R . .
C42 C 0.1032(7) -0.0507(3) 0.0400(4) 0.0374(17) Uani 1 1 d . . .
H42 H 0.0384 -0.0594 -0.0009 0.045 Uiso 1 1 calc R . .
C43 C 0.2201(8) -0.0687(3) 0.0374(5) 0.047(2) Uani 1 1 d . . .
H43 H 0.2355 -0.0873 -0.0086 0.056 Uiso 1 1 calc R . .
C44 C 0.3134(7) -0.0600(2) 0.0999(5) 0.0408(18) Uani 1 1 d . . .
H44 H 0.3905 -0.0742 0.0990 0.049 Uiso 1 1 calc R . .
C45 C 0.2921(6) -0.0301(2) 0.1643(4) 0.0313(16) Uani 1 1 d . . .
H45 H 0.3555 -0.0246 0.2080 0.038 Uiso 1 1 calc R . .
C46 C 0.0657(6) 0.1911(2) 0.0118(4) 0.0305(15) Uani 1 1 d . . .
H46A H 0.0457 0.1571 0.0131 0.046 Uiso 1 1 calc R . .
H46B H 0.1536 0.1951 0.0224 0.046 Uiso 1 1 calc R . .
H46C H 0.0355 0.2042 -0.0424 0.046 Uiso 1 1 calc R . .
C47 C 0.0497(7) 0.2828(3) 0.0867(4) 0.0390(18) Uani 1 1 d . . .
H47A H 0.0282 0.2956 0.0310 0.058 Uiso 1 1 calc R . .
H47B H 0.1378 0.2833 0.1012 0.058 Uiso 1 1 calc R . .
H47C H 0.0123 0.3024 0.1259 0.058 Uiso 1 1 calc R . .
C48 C -0.1598(5) 0.2275(2) 0.0433(4) 0.0214(13) Uani 1 1 d . . .
C49 C -0.2092(6) 0.1915(2) -0.0106(4) 0.0320(16) Uani 1 1 d . . .
H49 H -0.1606 0.1653 -0.0229 0.038 Uiso 1 1 calc R . .
C50 C -0.3299(6) 0.1942(3) -0.0461(4) 0.0386(18) Uani 1 1 d . . .
H50 H -0.3634 0.1691 -0.0810 0.046 Uiso 1 1 calc R . .
C51 C -0.4008(7) 0.2323(3) -0.0315(4) 0.0402(19) Uani 1 1 d . . .
H51 H -0.4818 0.2343 -0.0577 0.048 Uiso 1 1 calc R . .
C52 C -0.3526(6) 0.2683(3) 0.0225(4) 0.0432(19) Uani 1 1 d . . .
H52 H -0.4014 0.2945 0.0342 0.052 Uiso 1 1 calc R . .
C53 C -0.2319(6) 0.2652(3) 0.0591(4) 0.0377(18) Uani 1 1 d . . .
H53 H -0.1993 0.2897 0.0956 0.045 Uiso 1 1 calc R . .
C54 C -0.1952(6) 0.1586(3) 0.3530(4) 0.0377(18) Uani 1 1 d . . .
H54A H -0.1412 0.1727 0.3986 0.056 Uiso 1 1 calc R . .
H54B H -0.1818 0.1240 0.3519 0.056 Uiso 1 1 calc R . .
H54C H -0.2794 0.1650 0.3604 0.056 Uiso 1 1 calc R . .
C55 C -0.2709(6) 0.1523(3) 0.1827(4) 0.0327(16) Uani 1 1 d . . .
H55A H -0.3480 0.1498 0.2049 0.049 Uiso 1 1 calc R . .
H55B H -0.2395 0.1202 0.1746 0.049 Uiso 1 1 calc R . .
H55C H -0.2834 0.1691 0.1299 0.049 Uiso 1 1 calc R . .
C56 C -0.2200(6) 0.2460(2) 0.2580(4) 0.0293(15) Uani 1 1 d . . .
C57 C -0.3473(6) 0.2547(2) 0.2408(4) 0.0297(15) Uani 1 1 d . . .
H57 H -0.4018 0.2286 0.2337 0.036 Uiso 1 1 calc R . .
C58 C -0.3904(7) 0.2996(3) 0.2347(5) 0.0411(18) Uani 1 1 d . . .
H58 H -0.4750 0.3048 0.2226 0.049 Uiso 1 1 calc R . .
C59 C -0.3102(6) 0.3396(3) 0.2461(5) 0.0408(18) Uani 1 1 d . . .
H59 H -0.3405 0.3713 0.2414 0.049 Uiso 1 1 calc R . .
C60 C -0.1842(7) 0.3308(3) 0.2646(4) 0.0367(17) Uani 1 1 d . . .
H60 H -0.1291 0.3567 0.2737 0.044 Uiso 1 1 calc R . .
C61 C -0.1414(6) 0.2835(2) 0.2696(4) 0.0318(16) Uani 1 1 d . . .
H61 H -0.0570 0.2776 0.2810 0.038 Uiso 1 1 calc R . .
B3 B 0.1156(6) 0.1364(3) 0.3290(4) 0.0222(15) Uani 1 1 d . . .
H3 H 0.0508 0.1085 0.3450 0.027 Uiso 1 1 calc R . .
B4 B 0.2829(6) 0.1278(3) 0.3461(4) 0.0234(16) Uani 1 1 d . . .
H4 H 0.3238 0.0940 0.3736 0.028 Uiso 1 1 calc R . .
B5 B 0.3546(7) 0.1621(3) 0.2734(4) 0.0257(16) Uani 1 1 d . . .
H5 H 0.4427 0.1513 0.2531 0.031 Uiso 1 1 calc R . .
B6 B 0.2343(6) 0.1952(3) 0.2048(5) 0.0235(16) Uani 1 1 d . . .
H6 H 0.2460 0.2053 0.1402 0.028 Uiso 1 1 calc R . .
B7 B 0.0917(6) 0.2022(3) 0.3481(4) 0.0229(15) Uani 1 1 d . . .
H7 H 0.0128 0.2161 0.3765 0.027 Uiso 1 1 calc R . .
B8 B 0.2083(7) 0.1678(3) 0.4065(4) 0.0260(16) Uani 1 1 d . . .
H8 H 0.1991 0.1584 0.4718 0.031 Uiso 1 1 calc R . .
B9 B 0.3506(7) 0.1832(3) 0.3739(5) 0.0302(18) Uani 1 1 d . . .
H9 H 0.4363 0.1850 0.4180 0.036 Uiso 1 1 calc R . .
B10 B 0.3200(6) 0.2239(3) 0.2889(4) 0.0255(16) Uani 1 1 d . . .
H10 H 0.3850 0.2524 0.2755 0.031 Uiso 1 1 calc R . .
B11 B 0.1617(7) 0.2363(3) 0.2722(4) 0.0283(17) Uani 1 1 d . . .
H11 H 0.1277 0.2723 0.2501 0.034 Uiso 1 1 calc R . .
B12 B 0.2382(6) 0.2280(3) 0.3765(4) 0.0254(16) Uani 1 1 d . . .
H12 H 0.2518 0.2581 0.4218 0.030 Uiso 1 1 calc R . .

loop_
_atom_site_aniso_label
_atom_site_aniso_U_11
_atom_site_aniso_U_22
_atom_site_aniso_U_33
_atom_site_aniso_U_23
_atom_site_aniso_U_13
_atom_site_aniso_U_12
Pt1 0.01598(13) 0.01893(15) 0.02203(14) -0.00113(9) 0.00548(9) -0.00141(9)
Pt2 0.01533(13) 0.01899(15) 0.02199(14) -0.00047(9) 0.00535(9) -0.00126(9)
P11 0.0208(8) 0.0253(9) 0.0259(9) -0.0030(7) 0.0098(7) -0.0019(7)
P12 0.0266(9) 0.0216(9) 0.0306(9) 0.0001(7) 0.0077(7) -0.0036(7)
P21 0.0225(8) 0.0253(10) 0.0251(8) 0.0033(7) 0.0054(7) -0.0014(7)
P22 0.0176(8) 0.0252(10) 0.0296(9) -0.0001(7) 0.0079(7) -0.0007(7)
O1 0.020(2) 0.035(3) 0.031(2) -0.016(2) -0.0018(18) 0.006(2)
O2 0.015(2) 0.026(3) 0.039(3) -0.015(2) 0.0011(18) -0.0010(18)
C30 0.029(3) 0.032(4) 0.031(3) 0.004(3) 0.014(3) 0.006(3)
C31 0.030(3) 0.025(4) 0.029(3) -0.002(3) 0.005(3) -0.006(3)
C32 0.025(3) 0.025(4) 0.034(4) -0.007(3) 0.008(3) -0.004(3)
C33 0.027(3) 0.030(4) 0.035(4) -0.003(3) 0.008(3) 0.007(3)
C34 0.027(3) 0.026(4) 0.050(4) -0.008(3) 0.003(3) 0.008(3)
C35 0.027(3) 0.034(5) 0.057(5) 0.007(4) 0.010(3) 0.003(3)
C36 0.034(4) 0.033(5) 0.065(5) -0.004(4) 0.019(4) 0.005(3)
C37 0.036(4) 0.040(5) 0.035(4) -0.005(3) 0.005(3) 0.003(3)
C38 0.040(4) 0.028(4) 0.056(5) -0.009(4) 0.024(4) -0.011(3)
C39 0.083(6) 0.029(4) 0.032(4) 0.005(3) 0.006(4) -0.004(4)
C40 0.030(3) 0.019(4) 0.031(3) 0.008(3) 0.007(3) -0.003(3)
C41 0.043(4) 0.022(4) 0.031(4) 0.009(3) 0.010(3) -0.002(3)
C42 0.047(4) 0.026(4) 0.038(4) -0.009(3) 0.003(3) -0.010(4)
C43 0.077(6) 0.026(4) 0.044(4) 0.002(3) 0.027(4) -0.008(4)
C44 0.038(4) 0.019(4) 0.069(5) -0.003(4) 0.019(4) -0.008(3)
C45 0.033(4) 0.024(4) 0.036(4) 0.006(3) 0.005(3) -0.003(3)
C46 0.028(3) 0.030(4) 0.035(4) 0.002(3) 0.009(3) -0.001(3)
C47 0.043(4) 0.033(4) 0.042(4) 0.003(3) 0.010(3) -0.001(3)
C48 0.026(3) 0.015(3) 0.022(3) 0.002(3) 0.003(2) 0.011(3)
C49 0.025(3) 0.030(4) 0.040(4) 0.003(3) 0.002(3) 0.001(3)
C50 0.024(4) 0.043(5) 0.045(4) 0.001(4) -0.008(3) -0.002(3)
C51 0.038(4) 0.039(5) 0.041(4) 0.001(3) -0.005(3) 0.006(4)
C52 0.037(4) 0.046(5) 0.044(4) -0.001(4) -0.004(3) 0.018(4)
C53 0.044(4) 0.036(5) 0.031(4) -0.004(3) -0.002(3) -0.001(4)
C54 0.032(4) 0.046(5) 0.038(4) 0.011(3) 0.015(3) -0.006(3)
C55 0.021(3) 0.035(4) 0.044(4) -0.006(3) 0.013(3) -0.011(3)
C56 0.026(3) 0.024(4) 0.040(4) -0.008(3) 0.012(3) 0.001(3)
C57 0.026(3) 0.021(4) 0.044(4) -0.007(3) 0.012(3) 0.000(3)
C58 0.037(4) 0.041(5) 0.049(5) -0.004(4) 0.018(3) 0.003(4)
C59 0.029(4) 0.036(5) 0.057(5) -0.004(4) 0.003(3) 0.000(3)
C60 0.044(4) 0.020(4) 0.049(4) -0.005(3) 0.015(3) 0.007(3)
C61 0.025(3) 0.032(4) 0.041(4) -0.004(3) 0.013(3) 0.004(3)
B3 0.021(3) 0.028(4) 0.020(3) -0.005(3) 0.010(3) -0.002(3)
B4 0.019(3) 0.025(4) 0.027(4) 0.003(3) 0.005(3) 0.003(3)
B5 0.029(4) 0.019(4) 0.030(4) -0.002(3) 0.007(3) -0.006(3)
B6 0.018(3) 0.020(4) 0.034(4) -0.010(3) 0.010(3) -0.002(3)
B7 0.022(4) 0.027(4) 0.021(3) 0.002(3) 0.008(3) 0.000(3)
B8 0.031(4) 0.024(4) 0.023(4) -0.003(3) 0.005(3) 0.005(3)
B9 0.029(4) 0.033(5) 0.027(4) -0.004(3) -0.001(3) -0.002(3)
B10 0.018(3) 0.028(4) 0.030(4) -0.006(3) 0.002(3) -0.005(3)
B11 0.032(4) 0.033(5) 0.020(4) -0.002(3) 0.006(3) 0.003(3)
B12 0.023(4) 0.028(4) 0.026(4) -0.008(3) 0.003(3) 0.003(3)

loop_
_atom_type_symbol
_atom_type_description
_atom_type_scat_dispersion_real
_atom_type_scat_dispersion_imag
_atom_type_scat_source
C C 0.0033 0.0016 'International Tables Vol C Tables 4.2.6.8 and 6.1.1.4'
H H 0.0000 0.0000 'International Tables Vol C Tables 4.2.6.8 and 6.1.1.4'
B B 0.0013 0.0007 'International Tables Vol C Tables 4.2.6.8 and 6.1.1.4'
P P 0.1023 0.0942 'International Tables Vol C Tables 4.2.6.8 and 6.1.1.4'
Pt Pt -1.7033 8.3905 'International Tables Vol C Tables 4.2.6.8 and 6.1.1.4'
O O 0.0106 0.0060 'International Tables Vol C Tables 4.2.6.8 and 6.1.1.4'

loop_
_geom_angle_atom_site_label_1
_geom_angle_atom_site_label_2
_geom_angle_atom_site_label_3
_geom_angle
_geom_angle_site_symmetry_1
_geom_angle_site_symmetry_3
_geom_angle_publ_flag
O1 Pt1 B4 153.2(2) . . ?
O1 Pt1 B5 151.4(2) . . ?
B4 Pt1 B5 48.3(3) . . ?
O1 Pt1 B6 104.1(2) . . ?
B4 Pt1 B6 83.4(3) . . ?
B5 Pt1 B6 49.4(3) . . ?
O1 Pt1 B3 105.7(2) . . ?
B4 Pt1 B3 48.9(2) . . ?
B5 Pt1 B3 83.9(3) . . ?
B6 Pt1 B3 83.2(3) . . ?
O1 Pt1 P11 86.38(12) . . ?
B4 Pt1 P11 119.56(19) . . ?
B5 Pt1 P11 83.9(2) . . ?
B6 Pt1 P11 91.08(19) . . ?
B3 Pt1 P11 167.52(17) . . ?
O1 Pt1 P12 76.38(13) . . ?
B4 Pt1 P12 91.8(2) . . ?
B5 Pt1 P12 131.8(2) . . ?
B6 Pt1 P12 169.66(19) . . ?
B3 Pt1 P12 86.8(2) . . ?
P11 Pt1 P12 99.25(6) . . ?
O1 Pt1 Pt2 72.15(11) . . ?
B4 Pt1 Pt2 93.00(19) . . ?
B5 Pt1 Pt2 94.2(2) . . ?
B6 Pt1 Pt2 54.36(17) . . ?
B3 Pt1 Pt2 53.41(18) . . ?
P11 Pt1 Pt2 130.55(4) . . ?
P12 Pt1 Pt2 117.08(4) . . ?
O2 Pt2 B11 157.8(2) . . ?
O2 Pt2 B7 145.3(2) . . ?
B11 Pt2 B7 48.8(3) . . ?
O2 Pt2 B3 98.8(2) . . ?
B11 Pt2 B3 84.3(3) . . ?
B7 Pt2 B3 49.7(3) . . ?
O2 Pt2 B6 109.9(2) . . ?
B11 Pt2 B6 48.3(3) . . ?
B7 Pt2 B6 83.4(3) . . ?
B3 Pt2 B6 83.1(3) . . ?
O2 Pt2 P22 85.04(12) . . ?
B11 Pt2 P22 116.6(2) . . ?
B7 Pt2 P22 85.11(19) . . ?
B3 Pt2 P22 96.81(18) . . ?
B6 Pt2 P22 164.94(18) . . ?
O2 Pt2 P21 78.92(13) . . ?
B11 Pt2 P21 92.4(2) . . ?
B7 Pt2 P21 135.4(2) . . ?
B3 Pt2 P21 164.85(18) . . ?
B6 Pt2 P21 83.62(19) . . ?
P22 Pt2 P21 97.89(6) . . ?
O2 Pt2 Pt1 71.73(11) . . ?
B11 Pt2 Pt1 93.1(2) . . ?
B7 Pt2 Pt1 94.10(19) . . ?
B3 Pt2 Pt1 54.25(17) . . ?
B6 Pt2 Pt1 53.46(18) . . ?
P22 Pt2 Pt1 137.43(4) . . ?
P21 Pt2 Pt1 111.39(4) . . ?
C30 P11 C32 102.0(3) . . ?
C30 P11 C31 100.8(3) . . ?
C32 P11 C31 105.6(3) . . ?
C30 P11 Pt1 119.3(2) . . ?
C32 P11 Pt1 114.0(2) . . ?
C31 P11 Pt1 113.3(2) . . ?
C38 P12 C39 102.6(4) . . ?
C38 P12 C40 102.7(3) . . ?
C39 P12 C40 102.6(3) . . ?
C38 P12 Pt1 112.9(3) . . ?
C39 P12 Pt1 119.7(3) . . ?
C40 P12 Pt1 114.2(2) . . ?
C47 P21 C48 102.4(3) . . ?
C47 P21 C46 104.7(3) . . ?
C48 P21 C46 102.5(3) . . ?
C47 P21 Pt2 117.5(2) . . ?
C48 P21 Pt2 117.4(2) . . ?
C46 P21 Pt2 110.6(2) . . ?
C55 P22 C56 106.9(3) . . ?
C55 P22 C54 100.1(3) . . ?
C56 P22 C54 103.9(3) . . ?
C55 P22 Pt2 112.1(2) . . ?
C56 P22 Pt2 113.0(2) . . ?
C54 P22 Pt2 119.5(2) . . ?
O2 O1 Pt1 106.0(3) . . ?
O1 O2 Pt2 106.0(3) . . ?
P11 C30 H30A 109.5 . . ?
P11 C30 H30B 109.5 . . ?
H30A C30 H30B 109.5 . . ?
P11 C30 H30C 109.5 . . ?
H30A C30 H30C 109.5 . . ?
H30B C30 H30C 109.5 . . ?
P11 C31 H31A 109.5 . . ?
P11 C31 H31B 109.5 . . ?
H31A C31 H31B 109.5 . . ?
P11 C31 H31C 109.5 . . ?
H31A C31 H31C 109.5 . . ?
H31B C31 H31C 109.5 . . ?
C37 C32 C33 116.9(6) . . ?
C37 C32 P11 122.2(5) . . ?
C33 C32 P11 120.9(5) . . ?
C34 C33 C32 121.5(6) . . ?
C34 C33 H33 119.2 . . ?
C32 C33 H33 119.2 . . ?
C35 C34 C33 119.9(7) . . ?
C35 C34 H34 120.1 . . ?
C33 C34 H34 120.1 . . ?
C34 C35 C36 119.5(6) . . ?
C34 C35 H35 120.3 . . ?
C36 C35 H35 120.3 . . ?
C37 C36 C35 118.9(7) . . ?
C37 C36 H36 120.5 . . ?
C35 C36 H36 120.5 . . ?
C36 C37 C32 123.2(7) . . ?
C36 C37 H37 118.4 . . ?
C32 C37 H37 118.4 . . ?
P12 C38 H38A 109.5 . . ?
P12 C38 H38B 109.5 . . ?
H38A C38 H38B 109.5 . . ?
P12 C38 H38C 109.5 . . ?
H38A C38 H38C 109.5 . . ?
H38B C38 H38C 109.5 . . ?
P12 C39 H39A 109.5 . . ?
P12 C39 H39B 109.5 . . ?
H39A C39 H39B 109.5 . . ?
P12 C39 H39C 109.5 . . ?
H39A C39 H39C 109.5 . . ?
H39B C39 H39C 109.5 . . ?
C45 C40 C41 118.4(6) . . ?
C45 C40 P12 121.4(5) . . ?
C41 C40 P12 120.2(5) . . ?
C40 C41 C42 119.7(6) . . ?
C40 C41 H41 120.2 . . ?
C42 C41 H41 120.2 . . ?
C43 C42 C41 118.8(7) . . ?
C43 C42 H42 120.6 . . ?
C41 C42 H42 120.6 . . ?
C44 C43 C42 121.7(7) . . ?
C44 C43 H43 119.1 . . ?
C42 C43 H43 119.1 . . ?
C43 C44 C45 118.6(7) . . ?
C43 C44 H44 120.7 . . ?
C45 C44 H44 120.7 . . ?
C44 C45 C40 122.4(6) . . ?
C44 C45 H45 118.8 . . ?
C40 C45 H45 118.8 . . ?
P21 C46 H46A 109.5 . . ?
P21 C46 H46B 109.5 . . ?
H46A C46 H46B 109.5 . . ?
P21 C46 H46C 109.5 . . ?
H46A C46 H46C 109.5 . . ?
H46B C46 H46C 109.5 . . ?
P21 C47 H47A 109.5 . . ?
P21 C47 H47B 109.5 . . ?
H47A C47 H47B 109.5 . . ?
P21 C47 H47C 109.5 . . ?
H47A C47 H47C 109.5 . . ?
H47B C47 H47C 109.5 . . ?
C53 C48 C49 118.7(6) . . ?
C53 C48 P21 122.3(5) . . ?
C49 C48 P21 118.9(5) . . ?
C50 C49 C48 120.0(7) . . ?
C50 C49 H49 120.0 . . ?
C48 C49 H49 120.0 . . ?
C51 C50 C49 121.1(7) . . ?
C51 C50 H50 119.5 . . ?
C49 C50 H50 119.5 . . ?
C50 C51 C52 119.3(7) . . ?
C50 C51 H51 120.3 . . ?
C52 C51 H51 120.3 . . ?
C51 C52 C53 119.5(7) . . ?
C51 C52 H52 120.2 . . ?
C53 C52 H52 120.2 . . ?
C48 C53 C52 121.2(6) . . ?
C48 C53 H53 119.4 . . ?
C52 C53 H53 119.4 . . ?
P22 C54 H54A 109.5 . . ?
P22 C54 H54B 109.5 . . ?
H54A C54 H54B 109.5 . . ?
P22 C54 H54C 109.5 . . ?
H54A C54 H54C 109.5 . . ?
H54B C54 H54C 109.5 . . ?
P22 C55 H55A 109.5 . . ?
P22 C55 H55B 109.5 . . ?
H55A C55 H55B 109.5 . . ?
P22 C55 H55C 109.5 . . ?
H55A C55 H55C 109.5 . . ?
H55B C55 H55C 109.5 . . ?
C61 C56 C57 119.9(6) . . ?
C61 C56 P22 120.3(5) . . ?
C57 C56 P22 119.5(5) . . ?
C58 C57 C56 120.6(6) . . ?
C58 C57 H57 119.7 . . ?
C56 C57 H57 119.7 . . ?
C57 C58 C59 120.8(7) . . ?
C57 C58 H58 119.6 . . ?
C59 C58 H58 119.6 . . ?
C60 C59 C58 118.5(7) . . ?
C60 C59 H59 120.8 . . ?
C58 C59 H59 120.8 . . ?
C61 C60 C59 119.6(7) . . ?
C61 C60 H60 120.2 . . ?
C59 C60 H60 120.2 . . ?
C56 C61 C60 120.7(6) . . ?
C56 C61 H61 119.7 . . ?
C60 C61 H61 119.7 . . ?
B8 B3 B4 58.5(4) . . ?
B8 B3 B7 58.5(4) . . ?
B4 B3 B7 105.2(5) . . ?
B8 B3 Pt2 115.5(5) . . ?
B4 B3 Pt2 118.5(4) . . ?
B7 B3 Pt2 63.1(3) . . ?
B8 B3 Pt1 114.7(4) . . ?
B4 B3 Pt1 62.2(3) . . ?
B7 B3 Pt1 118.6(4) . . ?
Pt2 B3 Pt1 72.3(2) . . ?
B8 B3 H3 120.9 . . ?
B4 B3 H3 122.5 . . ?
B7 B3 H3 122.1 . . ?
Pt2 B3 H3 111.4 . . ?
Pt1 B3 H3 112.1 . . ?
B9 B4 B8 61.0(4) . . ?
B9 B4 B5 59.1(4) . . ?
B8 B4 B5 108.4(5) . . ?
B9 B4 B3 108.1(5) . . ?
B8 B4 B3 57.8(4) . . ?
B5 B4 B3 110.8(5) . . ?
B9 B4 Pt1 119.4(5) . . ?
B8 B4 Pt1 120.1(4) . . ?
B5 B4 Pt1 66.1(3) . . ?
B3 B4 Pt1 68.9(3) . . ?
B9 B4 H4 120.2 . . ?
B8 B4 H4 120.4 . . ?
B5 B4 H4 121.7 . . ?
B3 B4 H4 121.1 . . ?
Pt1 B4 H4 109.0 . . ?
B9 B5 B4 59.4(4) . . ?
B9 B5 B10 60.7(4) . . ?
B4 B5 B10 107.3(5) . . ?
B9 B5 B6 106.8(5) . . ?
B4 B5 B6 108.4(5) . . ?
B10 B5 B6 57.2(4) . . ?
B9 B5 Pt1 119.2(5) . . ?
B4 B5 Pt1 65.6(3) . . ?
B10 B5 Pt1 118.8(4) . . ?
B6 B5 Pt1 67.8(3) . . ?
B9 B5 H5 120.2 . . ?
B4 B5 H5 122.6 . . ?
B10 B5 H5 120.9 . . ?
B6 B5 H5 122.7 . . ?
Pt1 B5 H5 109.8 . . ?
B10 B6 B11 59.0(4) . . ?
B10 B6 B5 59.2(4) . . ?
B11 B6 B5 106.5(5) . . ?
B10 B6 Pt1 116.1(5) . . ?
B11 B6 Pt1 119.5(4) . . ?
B5 B6 Pt1 62.8(3) . . ?
B10 B6 Pt2 115.5(4) . . ?
B11 B6 Pt2 62.7(3) . . ?
B5 B6 Pt2 118.7(4) . . ?
Pt1 B6 Pt2 72.2(2) . . ?
B10 B6 H6 120.4 . . ?
B11 B6 H6 121.5 . . ?
B5 B6 H6 121.8 . . ?
Pt1 B6 H6 111.3 . . ?
Pt2 B6 H6 111.9 . . ?
B8 B7 B12 60.4(4) . . ?
B8 B7 B11 107.5(5) . . ?
B12 B7 B11 60.4(4) . . ?
B8 B7 B3 57.1(4) . . ?
B12 B7 B3 107.0(5) . . ?
B11 B7 B3 108.4(5) . . ?
B8 B7 Pt2 117.9(4) . . ?
B12 B7 Pt2 119.9(4) . . ?
B11 B7 Pt2 65.5(3) . . ?
B3 B7 Pt2 67.2(3) . . ?
B8 B7 H7 121.4 . . ?
B12 B7 H7 119.5 . . ?
B11 B7 H7 122.1 . . ?
B3 B7 H7 123.0 . . ?
Pt2 B7 H7 110.1 . . ?
B3 B8 B4 63.7(4) . . ?
B3 B8 B7 64.4(4) . . ?
B4 B8 B7 113.8(5) . . ?
B3 B8 B9 111.3(5) . . ?
B4 B8 B9 59.1(4) . . ?
B7 B8 B9 108.7(5) . . ?
B3 B8 B12 112.5(5) . . ?
B4 B8 B12 108.8(5) . . ?
B7 B8 B12 59.9(4) . . ?
B9 B8 B12 59.3(4) . . ?
B3 B8 H8 116.9 . . ?
B4 B8 H8 119.6 . . ?
B7 B8 H8 119.0 . . ?
B9 B8 H8 122.5 . . ?
B12 B8 H8 121.6 . . ?
B5 B9 B4 61.5(4) . . ?
B5 B9 B12 111.5(5) . . ?
B4 B9 B12 110.4(5) . . ?
B5 B9 B8 109.4(5) . . ?
B4 B9 B8 59.9(4) . . ?
B12 B9 B8 60.6(4) . . ?
B5 B9 B10 60.9(4) . . ?
B4 B9 B10 109.2(5) . . ?
B12 B9 B10 60.5(4) . . ?
B8 B9 B10 107.4(5) . . ?
B5 B9 H9 119.6 . . ?
B4 B9 H9 120.6 . . ?
B12 B9 H9 119.7 . . ?
B8 B9 H9 122.2 . . ?
B10 B9 H9 121.9 . . ?
B6 B10 B11 63.0(4) . . ?
B6 B10 B9 110.1(5) . . ?
B11 B10 B9 109.0(5) . . ?
B6 B10 B5 63.6(4) . . ?
B11 B10 B5 113.1(5) . . ?
B9 B10 B5 58.4(4) . . ?
B6 B10 B12 111.9(5) . . ?
B11 B10 B12 61.0(4) . . ?
B9 B10 B12 59.2(4) . . ?
B5 B10 B12 108.3(5) . . ?
B6 B10 H10 118.0 . . ?
B11 B10 H10 119.0 . . ?
B9 B10 H10 122.9 . . ?
B5 B10 H10 120.1 . . ?
B12 B10 H10 121.4 . . ?
B10 B11 B12 60.0(4) . . ?
B10 B11 B7 107.3(5) . . ?
B12 B11 B7 58.9(4) . . ?
B10 B11 B6 57.9(4) . . ?
B12 B11 B6 107.0(5) . . ?
B7 B11 B6 109.9(5) . . ?
B10 B11 Pt2 120.0(5) . . ?
B12 B11 Pt2 118.7(5) . . ?
B7 B11 Pt2 65.7(3) . . ?
B6 B11 Pt2 68.9(3) . . ?
B10 B11 H11 120.7 . . ?
B12 B11 H11 121.1 . . ?
B7 B11 H11 122.3 . . ?
B6 B11 H11 121.4 . . ?
Pt2 B11 H11 109.1 . . ?
B9 B12 B7 109.3(5) . . ?
B9 B12 B8 60.2(4) . . ?
B7 B12 B8 59.8(4) . . ?
B9 B12 B10 60.2(4) . . ?
B7 B12 B10 107.9(5) . . ?
B8 B12 B10 106.8(5) . . ?
B9 B12 B11 108.2(5) . . ?
B7 B12 B11 60.7(4) . . ?
B8 B12 B11 107.2(5) . . ?
B10 B12 B11 59.0(4) . . ?
B9 B12 H12 120.9 . . ?
B7 B12 H12 121.0 . . ?
B8 B12 H12 122.5 . . ?
B10 B12 H12 122.5 . . ?
B11 B12 H12 122.1 . . ?

loop_
_geom_bond_atom_site_label_1
_geom_bond_atom_site_label_2
_geom_bond_distance
_geom_bond_site_symmetry_2
_geom_bond_publ_flag
Pt1 O1 2.141(4) . ?
Pt1 B4 2.192(7) . ?
Pt1 B5 2.201(7) . ?
Pt1 B6 2.291(7) . ?
Pt1 B3 2.312(7) . ?
Pt1 P11 2.3525(16) . ?
Pt1 P12 2.3812(17) . ?
Pt1 Pt2 2.7143(3) . ?
Pt2 O2 2.151(4) . ?
Pt2 B11 2.207(8) . ?
Pt2 B7 2.212(7) . ?
Pt2 B3 2.287(7) . ?
Pt2 B6 2.317(7) . ?
Pt2 P22 2.3485(16) . ?
Pt2 P21 2.3898(16) . ?
P11 C30 1.798(7) . ?
P11 C32 1.810(7) . ?
P11 C31 1.819(6) . ?
P12 C38 1.800(7) . ?
P12 C39 1.802(7) . ?
P12 C40 1.804(7) . ?
P21 C47 1.804(7) . ?
P21 C48 1.812(6) . ?
P21 C46 1.812(7) . ?
P22 C55 1.816(6) . ?
P22 C56 1.826(7) . ?
P22 C54 1.853(7) . ?
O1 O2 1.434(6) . ?
C30 H30A 0.9800 . ?
C30 H30B 0.9800 . ?
C30 H30C 0.9800 . ?
C31 H31A 0.9800 . ?
C31 H31B 0.9800 . ?
C31 H31C 0.9800 . ?
C32 C37 1.400(9) . ?
C32 C33 1.406(9) . ?
C33 C34 1.391(9) . ?
C33 H33 0.9500 . ?
C34 C35 1.389(10) . ?
C34 H34 0.9500 . ?
C35 C36 1.426(10) . ?
C35 H35 0.9500 . ?
C36 C37 1.362(10) . ?
C36 H36 0.9500 . ?
C37 H37 0.9500 . ?
C38 H38A 0.9800 . ?
C38 H38B 0.9800 . ?
C38 H38C 0.9800 . ?
C39 H39A 0.9800 . ?
C39 H39B 0.9800 . ?
C39 H39C 0.9800 . ?
C40 C45 1.398(9) . ?
C40 C41 1.419(9) . ?
C41 C42 1.428(9) . ?
C41 H41 0.9500 . ?
C42 C43 1.405(11) . ?
C42 H42 0.9500 . ?
C43 C44 1.383(10) . ?
C43 H43 0.9500 . ?
C44 C45 1.394(10) . ?
C44 H44 0.9500 . ?
C45 H45 0.9500 . ?
C46 H46A 0.9800 . ?
C46 H46B 0.9800 . ?
C46 H46C 0.9800 . ?
C47 H47A 0.9800 . ?
C47 H47B 0.9800 . ?
C47 H47C 0.9800 . ?
C48 C53 1.375(9) . ?
C48 C49 1.404(9) . ?
C49 C50 1.397(9) . ?
C49 H49 0.9500 . ?
C50 C51 1.370(10) . ?
C50 H50 0.9500 . ?
C51 C52 1.400(10) . ?
C51 H51 0.9500 . ?
C52 C53 1.403(9) . ?
C52 H52 0.9500 . ?
C53 H53 0.9500 . ?
C54 H54A 0.9800 . ?
C54 H54B 0.9800 . ?
C54 H54C 0.9800 . ?
C55 H55A 0.9800 . ?
C55 H55B 0.9800 . ?
C55 H55C 0.9800 . ?
C56 C61 1.366(9) . ?
C56 C57 1.432(9) . ?
C57 C58 1.347(10) . ?
C57 H57 0.9500 . ?
C58 C59 1.431(10) . ?
C58 H58 0.9500 . ?
C59 C60 1.420(9) . ?
C59 H59 0.9500 . ?
C60 C61 1.410(9) . ?
C60 H60 0.9500 . ?
C61 H61 0.9500 . ?
B3 B8 1.762(10) . ?
B3 B4 1.867(10) . ?
B3 B7 1.894(11) . ?
B3 H3 1.1200 . ?
B4 B9 1.761(11) . ?
B4 B8 1.775(10) . ?
B4 B5 1.799(10) . ?
B4 H4 1.1200 . ?
B5 B9 1.757(10) . ?
B5 B10 1.802(11) . ?
B5 B6 1.879(10) . ?
B5 H5 1.1200 . ?
B6 B10 1.764(9) . ?
B6 B11 1.855(10) . ?
B6 H6 1.1200 . ?
B7 B8 1.791(10) . ?
B7 B12 1.793(10) . ?
B7 B11 1.826(10) . ?
B7 H7 1.1200 . ?
B8 B9 1.795(11) . ?
B8 B12 1.802(11) . ?
B8 H8 1.1200 . ?
B9 B12 1.779(11) . ?
B9 B10 1.798(11) . ?
B9 H9 1.1200 . ?
B10 B11 1.785(10) . ?
B10 B12 1.804(10) . ?
B10 H10 1.1200 . ?
B11 B12 1.822(10) . ?
B11 H11 1.1200 . ?
B12 H12 1.1200 . ?
